data_1503772
loop_
_publ_author_name
'Jayanth, Thiruvellore Thatai'
'Zhang, Lei'
'Johnson, Thomas S.'
'Malinakova, Helena C.'

_publ_contact_author
; 
   Prof. Helena C. Malinakova 
   Department of Chemistry -- University of Kansas
   1251 Wescoe Hall Drive, Rm 2010
   Lawrence, Kansas 66045  USA 
   and the
   Center for Methodology and Library Development
        at the University of Kansas
   1501 Wakarusa Drive 
   Lawrence, Kansas 66047  USA 
;
_publ_section_title
;
 Sequential Cu(I)/Pd(0)-catalyzed multicomponent coupling and annulation
 protocol for the synthesis of indenoisoquinolines.
;
_journal_issue 4
_journal_name_full 'Organic letters'
_journal_page_first 815
_journal_page_last 818
_journal_paper_doi 10.1021/ol802755z
_journal_volume 11
_journal_year 2009
_chemical_formula_sum 'C30 H25 N O2'
_chemical_formula_weight 431.51
_chemical_name_systematic
; 
 ? 
;
_space_group_IT_number 14
_symmetry_cell_setting monoclinic
_symmetry_space_group_name_Hall '-P 2ybc'
_symmetry_space_group_name_H-M 'P 1 21/c 1'
_atom_sites_solution_hydrogens geom
_atom_sites_solution_primary direct
_atom_sites_solution_secondary difmap
_audit_creation_method SHELXL-97
_cell_angle_alpha 90.00
_cell_angle_beta 101.6430(10)
_cell_angle_gamma 90.00
_cell_formula_units_Z 4
_cell_length_a 10.1531(5)
_cell_length_b 23.5585(11)
_cell_length_c 9.4532(4)
_cell_measurement_reflns_used 6386
_cell_measurement_temperature 100(2)
_cell_measurement_theta_max 30.49
_cell_measurement_theta_min 2.22
_cell_volume 2214.60(18)
_computing_cell_refinement 'Bruker SAINT'
_computing_data_collection 'Bruker SMART'
_computing_data_reduction 'Bruker SAINT'
_computing_molecular_graphics 'Bruker SHELXTL'
_computing_publication_material 'Bruker SHELXTL'
_computing_structure_refinement 'Bruker SHELXTL'
_computing_structure_solution 'Bruker SHELXTL'
_diffrn_ambient_temperature 100(2)
_diffrn_measured_fraction_theta_full 0.998
_diffrn_measured_fraction_theta_max 0.998
_diffrn_measurement_device_type 'Bruker SMART APEX CCD area detector'
_diffrn_measurement_method 'phi and omega scans'
_diffrn_radiation_monochromator graphite
_diffrn_radiation_source 'fine-focus sealed tube'
_diffrn_radiation_type MoK\a
_diffrn_radiation_wavelength 0.71073
_diffrn_reflns_av_R_equivalents 0.0274
_diffrn_reflns_av_sigmaI/netI 0.0228
_diffrn_reflns_limit_h_max 14
_diffrn_reflns_limit_h_min -14
_diffrn_reflns_limit_k_max 33
_diffrn_reflns_limit_k_min -33
_diffrn_reflns_limit_l_max 13
_diffrn_reflns_limit_l_min -13
_diffrn_reflns_number 28375
_diffrn_reflns_theta_full 30.53
_diffrn_reflns_theta_max 30.53
_diffrn_reflns_theta_min 2.36
_diffrn_standards_decay_% 0.00
_exptl_absorpt_coefficient_mu 0.080
_exptl_absorpt_correction_T_max 1.000
_exptl_absorpt_correction_T_min 0.928
_exptl_absorpt_correction_type multi-scan
_exptl_crystal_colour Colorless
_exptl_crystal_density_diffrn 1.294
_exptl_crystal_density_method 'not measured'
_exptl_crystal_description Irregular
_exptl_crystal_F_000 912
_exptl_crystal_size_max 0.50
_exptl_crystal_size_mid 0.48
_exptl_crystal_size_min 0.30
_refine_diff_density_max 0.453
_refine_diff_density_min -0.216
_refine_diff_density_rms 0.054
_refine_ls_extinction_method none
_refine_ls_goodness_of_fit_ref 1.069
_refine_ls_hydrogen_treatment refall
_refine_ls_matrix_type full
_refine_ls_number_parameters 398
_refine_ls_number_reflns 6767
_refine_ls_number_restraints 0
_refine_ls_restrained_S_all 1.069
_refine_ls_R_factor_all 0.0487
_refine_ls_R_factor_gt 0.0429
_refine_ls_shift/su_max 0.000
_refine_ls_shift/su_mean 0.000
_refine_ls_structure_factor_coef Fsqd
_refine_ls_weighting_details 'calc w=1/[\s^2^(Fo^2^)+(0.0817P)^2^+0.0895P] where P=(Fo^2^+2Fc^2^)/3'
_refine_ls_weighting_scheme calc
_refine_ls_wR_factor_gt 0.1183
_refine_ls_wR_factor_ref 0.1215
_reflns_number_gt 5801
_reflns_number_total 6767
_reflns_threshold_expression >2sigma(I)
_cod_data_source_file ol802755z_si_002.cif
_cod_data_source_block k97df_(Cmpd_5n)
_cod_depositor_comments
;
The following automatic conversions were performed:

'_symmetry_cell_setting' value 'Monoclinic' changed to 'monoclinic'
according to /home/saulius/struct/CIF-dictionaries/cif_core.dic
dictionary named 'cif_core.dic' version 2.4.2 from 2011-04-26.

Automatic conversion script
Id: cif_fix_values 1715 2011-07-08 13:25:40Z adriana 

The following automatic conversions were performed:

'_exptl_absorpt_correction_type' value 'multi-scan'' was replaced
with the value 'multi-scan' as specified in the replacement file
'src/cod-tools/trunk/data/replacement-values/replacement_values.lst'.

Automatic conversion script
Id: cif_fix_values 5376 2017-05-30 11:51:03Z andrius 
;
_cod_original_sg_symbol_H-M P2(1)/c
_cod_database_code 1503772

loop_
_symmetry_equiv_pos_as_xyz
'x, y, z'
'-x, y+1/2, -z+1/2'
'-x, -y, -z'
'x, -y-1/2, z-1/2'

loop_
_atom_site_label
_atom_site_type_symbol
_atom_site_fract_x
_atom_site_fract_y
_atom_site_fract_z
_atom_site_U_iso_or_equiv
_atom_site_adp_type
_atom_site_occupancy
_atom_site_symmetry_multiplicity
_atom_site_calc_flag
O1 O 0.47174(8) 0.27033(3) 0.30216(8) 0.02822(17) Uani 1 1 d
O2 O 0.77537(7) 0.00917(3) -0.06738(7) 0.02352(15) Uani 1 1 d
N N 0.39796(7) 0.18401(3) 0.21463(8) 0.01619(14) Uani 1 1 d
C1 C 0.48286(9) 0.21831(4) 0.30556(9) 0.01840(17) Uani 1 1 d
C2 C 0.58978(9) 0.18939(4) 0.41290(9) 0.01763(16) Uani 1 1 d
C3 C 0.69499(10) 0.22295(4) 0.48674(10) 0.02393(19) Uani 1 1 d
H3 H 0.6972(12) 0.2630(5) 0.4629(13) 0.028(3) Uiso 1 1 d
C4 C 0.79441(10) 0.19924(4) 0.59273(11) 0.0261(2) Uani 1 1 d
H4 H 0.8690(14) 0.2232(6) 0.6423(15) 0.038(4) Uiso 1 1 d
C5 C 0.78766(9) 0.14203(4) 0.62549(10) 0.02335(19) Uani 1 1 d
H5 H 0.8549(14) 0.1255(6) 0.7017(15) 0.035(3) Uiso 1 1 d
C6 C 0.68335(9) 0.10857(4) 0.55235(9) 0.01962(17) Uani 1 1 d
H6 H 0.6801(13) 0.0680(5) 0.5780(14) 0.029(3) Uiso 1 1 d
C7 C 0.58325(8) 0.13150(3) 0.44420(9) 0.01567(15) Uani 1 1 d
C8 C 0.46486(8) 0.09608(3) 0.36753(8) 0.01490(15) Uani 1 1 d
C9 C 0.51512(9) 0.03695(3) 0.32700(9) 0.01729(16) Uani 1 1 d
H9A H 0.5833(12) 0.0198(5) 0.4038(13) 0.024(3) Uiso 1 1 d
H9B H 0.4363(13) 0.0092(6) 0.3027(14) 0.029(3) Uiso 1 1 d
C10 C 0.56652(8) 0.04916(3) 0.19174(9) 0.01630(16) Uani 1 1 d
C11 C 0.65772(9) 0.01774(4) 0.13260(9) 0.01826(16) Uani 1 1 d
H11 H 0.6993(12) -0.0162(5) 0.1817(13) 0.023(3) Uiso 1 1 d
C12 C 0.68596(9) 0.03621(4) 0.00178(9) 0.01864(17) Uani 1 1 d
C13 C 0.62390(9) 0.08443(4) -0.06721(9) 0.01883(17) Uani 1 1 d
H13 H 0.6492(13) 0.0974(5) -0.1586(14) 0.028(3) Uiso 1 1 d
C14 C 0.53479(9) 0.11615(4) -0.00538(9) 0.01725(16) Uani 1 1 d
H14 H 0.4960(11) 0.1491(5) -0.0527(12) 0.016(3) Uiso 1 1 d
C15 C 0.50721(8) 0.09810(3) 0.12583(9) 0.01568(16) Uani 1 1 d
C16 C 0.41228(8) 0.12237(3) 0.21509(9) 0.01495(15) Uani 1 1 d
H16 H 0.3211(12) 0.1084(5) 0.1804(13) 0.020(3) Uiso 1 1 d
C17 C 0.28960(9) 0.20885(4) 0.10675(9) 0.01840(16) Uani 1 1 d
H17A H 0.3018(11) 0.1967(5) 0.0077(12) 0.020(3) Uiso 1 1 d
H17B H 0.3034(12) 0.2490(5) 0.1144(12) 0.021(3) Uiso 1 1 d
C18 C 0.15215(9) 0.19311(3) 0.13243(9) 0.01844(17) Uani 1 1 d
C19 C 0.05145(10) 0.17534(4) 0.01814(10) 0.02368(19) Uani 1 1 d
H19 H 0.0706(13) 0.1739(6) -0.0816(13) 0.028(3) Uiso 1 1 d
C20 C -0.07365(10) 0.15877(4) 0.04220(13) 0.0301(2) Uani 1 1 d
H20 H -0.1431(15) 0.1469(6) -0.0394(16) 0.040(4) Uiso 1 1 d
C21 C -0.10003(11) 0.16031(5) 0.18045(13) 0.0320(2) Uani 1 1 d
H21 H -0.1881(15) 0.1487(6) 0.1981(16) 0.040(4) Uiso 1 1 d
C22 C -0.00164(11) 0.17934(5) 0.29387(12) 0.0304(2) Uani 1 1 d
H22 H -0.0175(14) 0.1824(6) 0.3930(15) 0.035(3) Uiso 1 1 d
C23 C 0.12364(10) 0.19567(4) 0.27039(10) 0.02450(19) Uani 1 1 d
H23 H 0.1948(13) 0.2075(6) 0.3513(15) 0.033(3) Uiso 1 1 d
C24 C 0.35308(8) 0.09285(3) 0.45409(9) 0.01657(16) Uani 1 1 d
C25 C 0.23995(9) 0.05886(4) 0.40360(10) 0.02070(17) Uani 1 1 d
H25 H 0.2335(12) 0.0361(5) 0.3157(14) 0.024(3) Uiso 1 1 d
C26 C 0.13425(10) 0.05688(4) 0.47594(11) 0.0258(2) Uani 1 1 d
H26 H 0.0580(15) 0.0343(6) 0.4386(16) 0.041(4) Uiso 1 1 d
C27 C 0.13877(10) 0.08873(4) 0.60074(11) 0.0277(2) Uani 1 1 d
H27 H 0.0622(15) 0.0880(6) 0.6515(15) 0.040(4) Uiso 1 1 d
C28 C 0.24964(10) 0.12245(4) 0.65196(10) 0.02465(19) Uani 1 1 d
H28 H 0.2544(13) 0.1460(5) 0.7378(14) 0.028(3) Uiso 1 1 d
C29 C 0.35642(9) 0.12455(4) 0.57959(9) 0.01941(17) Uani 1 1 d
H29 H 0.4298(13) 0.1479(6) 0.6191(14) 0.031(3) Uiso 1 1 d
C30 C 0.85283(10) -0.03541(4) 0.01057(11) 0.02559(19) Uani 1 1 d
H30A H 0.9116(13) -0.0501(6) -0.0570(14) 0.034(3) Uiso 1 1 d
H30B H 0.7945(12) -0.0667(5) 0.0347(13) 0.024(3) Uiso 1 1 d
H30C H 0.9091(12) -0.0204(5) 0.1004(13) 0.026(3) Uiso 1 1 d

loop_
_atom_site_aniso_label
_atom_site_aniso_U_11
_atom_site_aniso_U_22
_atom_site_aniso_U_33
_atom_site_aniso_U_23
_atom_site_aniso_U_13
_atom_site_aniso_U_12
O1 0.0384(4) 0.0132(3) 0.0284(4) -0.0021(2) -0.0045(3) 0.0003(3)
O2 0.0256(3) 0.0247(3) 0.0224(3) -0.0013(2) 0.0099(3) 0.0041(3)
N 0.0181(3) 0.0113(3) 0.0177(3) 0.0004(2) 0.0003(3) 0.0004(2)
C1 0.0216(4) 0.0149(4) 0.0179(4) -0.0010(3) 0.0023(3) -0.0008(3)
C2 0.0186(4) 0.0163(4) 0.0172(4) -0.0010(3) 0.0019(3) -0.0010(3)
C3 0.0251(4) 0.0199(4) 0.0249(4) -0.0019(3) 0.0005(3) -0.0046(3)
C4 0.0207(4) 0.0297(5) 0.0254(4) -0.0044(4) -0.0009(3) -0.0044(4)
C5 0.0186(4) 0.0312(5) 0.0190(4) 0.0003(3) 0.0009(3) 0.0023(3)
C6 0.0197(4) 0.0217(4) 0.0176(4) 0.0021(3) 0.0040(3) 0.0021(3)
C7 0.0166(4) 0.0167(4) 0.0142(3) -0.0007(3) 0.0041(3) -0.0001(3)
C8 0.0180(4) 0.0129(3) 0.0140(3) 0.0011(3) 0.0037(3) -0.0001(3)
C9 0.0228(4) 0.0129(3) 0.0171(4) 0.0015(3) 0.0063(3) 0.0012(3)
C10 0.0199(4) 0.0135(3) 0.0156(3) -0.0003(3) 0.0039(3) -0.0013(3)
C11 0.0211(4) 0.0147(3) 0.0190(4) -0.0004(3) 0.0042(3) 0.0000(3)
C12 0.0192(4) 0.0185(4) 0.0187(4) -0.0037(3) 0.0050(3) -0.0015(3)
C13 0.0215(4) 0.0198(4) 0.0155(4) -0.0005(3) 0.0044(3) -0.0032(3)
C14 0.0197(4) 0.0155(4) 0.0161(4) 0.0010(3) 0.0025(3) -0.0025(3)
C15 0.0180(4) 0.0134(3) 0.0154(4) -0.0009(3) 0.0029(3) -0.0016(3)
C16 0.0176(4) 0.0113(3) 0.0155(3) 0.0006(3) 0.0024(3) -0.0008(3)
C17 0.0199(4) 0.0162(4) 0.0178(4) 0.0032(3) 0.0006(3) 0.0013(3)
C18 0.0191(4) 0.0147(4) 0.0202(4) 0.0011(3) 0.0009(3) 0.0028(3)
C19 0.0227(4) 0.0228(4) 0.0238(4) -0.0032(3) 0.0006(3) 0.0022(3)
C20 0.0221(5) 0.0286(5) 0.0376(6) -0.0059(4) 0.0009(4) -0.0007(4)
C21 0.0220(5) 0.0293(5) 0.0462(6) 0.0073(4) 0.0100(4) 0.0036(4)
C22 0.0276(5) 0.0361(5) 0.0291(5) 0.0104(4) 0.0098(4) 0.0107(4)
C23 0.0231(4) 0.0288(5) 0.0204(4) 0.0022(3) 0.0016(3) 0.0062(3)
C24 0.0186(4) 0.0144(3) 0.0172(4) 0.0029(3) 0.0048(3) 0.0014(3)
C25 0.0223(4) 0.0181(4) 0.0220(4) 0.0024(3) 0.0051(3) -0.0024(3)
C26 0.0214(4) 0.0259(4) 0.0309(5) 0.0066(4) 0.0071(4) -0.0033(3)
C27 0.0244(4) 0.0316(5) 0.0303(5) 0.0083(4) 0.0133(4) 0.0040(4)
C28 0.0275(5) 0.0275(5) 0.0212(4) 0.0024(3) 0.0101(3) 0.0059(4)
C29 0.0212(4) 0.0190(4) 0.0185(4) 0.0009(3) 0.0050(3) 0.0018(3)
C30 0.0238(4) 0.0248(4) 0.0289(5) -0.0015(4) 0.0072(4) 0.0043(4)

loop_
_atom_type_symbol
_atom_type_description
_atom_type_scat_dispersion_real
_atom_type_scat_dispersion_imag
_atom_type_scat_source
C C 0.0033 0.0016 'International Tables Vol C Tables 4.2.6.8 and 6.1.1.4'
H H 0.0000 0.0000 'International Tables Vol C Tables 4.2.6.8 and 6.1.1.4'
N N 0.0061 0.0033 'International Tables Vol C Tables 4.2.6.8 and 6.1.1.4'
O O 0.0106 0.0060 'International Tables Vol C Tables 4.2.6.8 and 6.1.1.4'

loop_
_geom_angle_atom_site_label_1
_geom_angle_atom_site_label_2
_geom_angle_atom_site_label_3
_geom_angle
C12 O2 C30 116.31(7)
C1 N C16 122.77(7)
C1 N C17 119.76(7)
C16 N C17 117.43(6)
O1 C1 N 122.28(8)
O1 C1 C2 121.51(8)
N C1 C2 116.20(7)
C3 C2 C7 120.64(8)
C3 C2 C1 117.34(8)
C7 C2 C1 121.96(7)
C4 C3 C2 120.28(9)
C4 C3 H3 120.7(7)
C2 C3 H3 119.0(7)
C5 C4 C3 119.37(9)
C5 C4 H4 121.2(8)
C3 C4 H4 119.4(8)
C6 C5 C4 120.50(8)
C6 C5 H5 119.7(8)
C4 C5 H5 119.8(8)
C5 C6 C7 120.97(8)
C5 C6 H6 119.2(8)
C7 C6 H6 119.9(8)
C6 C7 C2 118.23(8)
C6 C7 C8 121.66(7)
C2 C7 C8 120.01(7)
C7 C8 C24 111.89(7)
C7 C8 C9 109.94(7)
C24 C8 C9 113.73(7)
C7 C8 C16 108.21(6)
C24 C8 C16 111.19(7)
C9 C8 C16 101.29(6)
C10 C9 C8 103.02(6)
C10 C9 H9A 113.2(7)
C8 C9 H9A 113.8(7)
C10 C9 H9B 108.8(7)
C8 C9 H9B 110.3(7)
H9A C9 H9B 107.7(10)
C11 C10 C15 121.75(8)
C11 C10 C9 127.95(7)
C15 C10 C9 110.30(7)
C10 C11 C12 117.65(8)
C10 C11 H11 120.3(7)
C12 C11 H11 122.0(7)
O2 C12 C11 123.36(8)
O2 C12 C13 115.69(8)
C11 C12 C13 120.95(8)
C14 C13 C12 120.80(8)
C14 C13 H13 120.2(7)
C12 C13 H13 118.9(7)
C13 C14 C15 118.40(8)
C13 C14 H14 119.3(7)
C15 C14 H14 122.3(7)
C10 C15 C14 120.42(8)
C10 C15 C16 109.29(7)
C14 C15 C16 130.23(7)
N C16 C15 116.61(7)
N C16 C8 114.39(6)
C15 C16 C8 103.12(6)
N C16 H16 104.3(7)
C15 C16 H16 110.7(7)
C8 C16 H16 107.6(7)
N C17 C18 112.27(7)
N C17 H17A 108.5(6)
C18 C17 H17A 111.7(6)
N C17 H17B 105.3(7)
C18 C17 H17B 110.9(7)
H17A C17 H17B 107.9(10)
C23 C18 C19 118.70(9)
C23 C18 C17 120.88(8)
C19 C18 C17 120.42(8)
C20 C19 C18 120.60(9)
C20 C19 H19 120.1(7)
C18 C19 H19 119.3(7)
C21 C20 C19 120.22(10)
C21 C20 H20 120.4(9)
C19 C20 H20 119.3(9)
C22 C21 C20 119.47(10)
C22 C21 H21 119.9(9)
C20 C21 H21 120.6(9)
C21 C22 C23 120.46(10)
C21 C22 H22 121.9(8)
C23 C22 H22 117.6(8)
C22 C23 C18 120.51(9)
C22 C23 H23 120.6(8)
C18 C23 H23 118.9(8)
C29 C24 C25 118.18(8)
C29 C24 C8 122.31(8)
C25 C24 C8 119.45(7)
C26 C25 C24 120.94(9)
C26 C25 H25 118.3(7)
C24 C25 H25 120.7(7)
C25 C26 C27 120.29(9)
C25 C26 H26 119.5(9)
C27 C26 H26 120.2(9)
C28 C27 C26 119.48(9)
C28 C27 H27 120.1(8)
C26 C27 H27 120.4(8)
C27 C28 C29 120.46(9)
C27 C28 H28 121.2(7)
C29 C28 H28 118.3(8)
C28 C29 C24 120.65(9)
C28 C29 H29 117.2(8)
C24 C29 H29 122.1(8)
O2 C30 H30A 105.0(8)
O2 C30 H30B 111.8(7)
H30A C30 H30B 109.9(10)
O2 C30 H30C 110.2(7)
H30A C30 H30C 110.4(10)
H30B C30 H30C 109.5(10)

loop_
_geom_bond_atom_site_label_1
_geom_bond_atom_site_label_2
_geom_bond_distance
O1 C1 1.2306(11)
O2 C12 1.3773(10)
O2 C30 1.4250(12)
N C1 1.3549(11)
N C16 1.4593(10)
N C17 1.4629(10)
C1 C2 1.4925(12)
C2 C3 1.3972(12)
C2 C7 1.3999(11)
C3 C4 1.3881(13)
C3 H3 0.971(13)
C4 C5 1.3877(14)
C4 H4 0.984(14)
C5 C6 1.3876(13)
C5 H5 0.968(14)
C6 C7 1.3967(12)
C6 H6 0.989(13)
C7 C8 1.5214(11)
C8 C24 1.5292(11)
C8 C9 1.5578(11)
C8 C16 1.5603(11)
C9 C10 1.5032(11)
C9 H9A 0.983(12)
C9 H9B 1.024(13)
C10 C11 1.3880(12)
C10 C15 1.3888(11)
C11 C12 1.3943(12)
C11 H11 0.977(12)
C12 C13 1.3954(12)
C13 C14 1.3899(12)
C13 H13 0.998(13)
C14 C15 1.3921(11)
C14 H14 0.941(11)
C15 C16 1.5153(12)
C16 H16 0.975(12)
C17 C18 1.5102(12)
C17 H17A 1.011(12)
C17 H17B 0.957(12)
C18 C23 1.3930(13)
C18 C19 1.3936(12)
C19 C20 1.3906(14)
C19 H19 1.001(12)
C20 C21 1.3865(17)
C20 H20 0.975(15)
C21 C22 1.3842(16)
C21 H21 0.981(14)
C22 C23 1.3890(15)
C22 H22 0.986(14)
C23 H23 0.981(13)
C24 C29 1.3964(12)
C24 C25 1.4025(12)
C25 C26 1.3849(13)
C25 H25 0.979(13)
C26 C27 1.3910(15)
C26 H26 0.947(15)
C27 C28 1.3830(15)
C27 H27 0.993(15)
C28 C29 1.3948(13)
C28 H28 0.976(13)
C29 H29 0.942(13)
C30 H30A 1.019(13)
C30 H30B 1.001(12)
C30 H30C 0.988(12)

loop_
_geom_torsion_atom_site_label_1
_geom_torsion_atom_site_label_2
_geom_torsion_atom_site_label_3
_geom_torsion_atom_site_label_4
_geom_torsion
C16 N C1 O1 178.34(8)
C17 N C1 O1 0.74(13)
C16 N C1 C2 -2.86(12)
C17 N C1 C2 179.54(7)
O1 C1 C2 C3 -14.39(13)
N C1 C2 C3 166.79(8)
O1 C1 C2 C7 162.83(9)
N C1 C2 C7 -15.98(12)
C7 C2 C3 C4 -0.22(14)
C1 C2 C3 C4 177.05(9)
C2 C3 C4 C5 -0.56(15)
C3 C4 C5 C6 0.58(14)
C4 C5 C6 C7 0.17(14)
C5 C6 C7 C2 -0.92(13)
C5 C6 C7 C8 -177.26(8)
C3 C2 C7 C6 0.95(12)
C1 C2 C7 C6 -176.19(8)
C3 C2 C7 C8 177.34(8)
C1 C2 C7 C8 0.21(12)
C6 C7 C8 C24 82.91(9)
C2 C7 C8 C24 -93.36(9)
C6 C7 C8 C9 -44.47(10)
C2 C7 C8 C9 139.26(8)
C6 C7 C8 C16 -154.26(8)
C2 C7 C8 C16 29.47(10)
C7 C8 C9 C10 -80.38(8)
C24 C8 C9 C10 153.28(7)
C16 C8 C9 C10 33.92(8)
C8 C9 C10 C11 158.66(8)
C8 C9 C10 C15 -22.51(9)
C15 C10 C11 C12 -1.51(13)
C9 C10 C11 C12 177.20(8)
C30 O2 C12 C11 -7.88(12)
C30 O2 C12 C13 171.84(8)
C10 C11 C12 O2 179.37(8)
C10 C11 C12 C13 -0.34(13)
O2 C12 C13 C14 -178.09(7)
C11 C12 C13 C14 1.64(13)
C12 C13 C14 C15 -1.07(13)
C11 C10 C15 C14 2.09(13)
C9 C10 C15 C14 -176.82(7)
C11 C10 C15 C16 179.55(7)
C9 C10 C15 C16 0.64(9)
C13 C14 C15 C10 -0.76(12)
C13 C14 C15 C16 -177.62(8)
C1 N C16 C15 -85.50(10)
C17 N C16 C15 92.15(9)
C1 N C16 C8 34.90(11)
C17 N C16 C8 -147.45(7)
C10 C15 C16 N 147.72(7)
C14 C15 C16 N -35.15(12)
C10 C15 C16 C8 21.48(8)
C14 C15 C16 C8 -161.39(8)
C7 C8 C16 N -45.66(9)
C24 C8 C16 N 77.60(8)
C9 C8 C16 N -161.24(7)
C7 C8 C16 C15 81.99(7)
C24 C8 C16 C15 -154.75(7)
C9 C8 C16 C15 -33.59(7)
C1 N C17 C18 -115.56(9)
C16 N C17 C18 66.72(9)
N C17 C18 C23 45.08(11)
N C17 C18 C19 -134.49(8)
C23 C18 C19 C20 -2.02(13)
C17 C18 C19 C20 177.56(8)
C18 C19 C20 C21 0.65(15)
C19 C20 C21 C22 1.05(16)
C20 C21 C22 C23 -1.37(16)
C21 C22 C23 C18 -0.02(15)
C19 C18 C23 C22 1.70(14)
C17 C18 C23 C22 -177.88(9)
C7 C8 C24 C29 6.82(11)
C9 C8 C24 C29 132.14(8)
C16 C8 C24 C29 -114.30(8)
C7 C8 C24 C25 -175.94(7)
C9 C8 C24 C25 -50.63(10)
C16 C8 C24 C25 62.94(10)
C29 C24 C25 C26 0.18(13)
C8 C24 C25 C26 -177.18(8)
C24 C25 C26 C27 -0.10(14)
C25 C26 C27 C28 0.08(15)
C26 C27 C28 C29 -0.14(15)
C27 C28 C29 C24 0.22(14)
C25 C24 C29 C28 -0.24(13)
C8 C24 C29 C28 177.03(8)
